data_4338608
loop_
_publ_author_name
'Boro, Brian J.'
'Duesler, Eileen N.'
'Goldberg, Karen I.'
'Kemp, Richard A.'

_publ_section_title
;
 Synthesis, Characterization, and Reactivity of Nickel Hydride Complexes
 Containing 2,6-C6H3(CH2PR2)2(R = tBu,cHex, and iPr) Pincer Ligands
;
_journal_coden_ASTM INOCAJ
_journal_issue 12
_journal_name_full 'Inorganic Chemistry'
_journal_page_first 5081
_journal_page_last 5087
_journal_paper_doi 10.1021/ic8020194
_journal_volume 48
_journal_year 2009
_chemical_formula_moiety 'C24 H44 Ni P2'
_chemical_formula_sum 'C24 H44 Ni P2'
_chemical_formula_weight 453.24
_space_group_IT_number 110
_symmetry_cell_setting tetragonal
_symmetry_space_group_name_Hall 'I 4bw -2c'
_symmetry_space_group_name_H-M 'I 41 c d'
_atom_sites_solution_hydrogens geom
_atom_sites_solution_primary direct
_atom_sites_solution_secondary difmap
_audit_creation_method SHELXL-97
_cell_angle_alpha 90.00
_cell_angle_beta 90.00
_cell_angle_gamma 90.00
_cell_formula_units_Z 8
_cell_length_a 16.1519(4)
_cell_length_b 16.1519(4)
_cell_length_c 19.1801(5)
_cell_measurement_reflns_used 9703
_cell_measurement_temperature 228(2)
_cell_measurement_theta_max 33.04
_cell_measurement_theta_min 2.77
_cell_volume 5003.8(2)
_computing_cell_refinement 'APEX2, Bruker AXS Inc.'
_computing_data_collection 'APEX2, Bruker AXS Inc.'
_computing_data_reduction 'APEX2, Bruker AXS Inc.'
_computing_molecular_graphics 'Diamond 3.1 (Brandenburg, 1999)'
_computing_structure_refinement 'Bruker SHELXTL XS (Sheldrick, 2008)'
_computing_structure_solution 'Bruker SHELXTL XS (Sheldrick, 2008)'
_diffrn_ambient_temperature 228(2)
_diffrn_measured_fraction_theta_full 0.998
_diffrn_measured_fraction_theta_max 0.998
_diffrn_measurement_device_type 'CCD area detector'
_diffrn_measurement_method 'phi and omega scans'
_diffrn_radiation_monochromator graphite
_diffrn_radiation_source 'fine-focus sealed tube'
_diffrn_radiation_type MoK\a
_diffrn_radiation_wavelength 0.71073
_diffrn_reflns_av_R_equivalents 0.0376
_diffrn_reflns_av_sigmaI/netI 0.0194
_diffrn_reflns_limit_h_max 24
_diffrn_reflns_limit_h_min -24
_diffrn_reflns_limit_k_max 24
_diffrn_reflns_limit_k_min -24
_diffrn_reflns_limit_l_max 29
_diffrn_reflns_limit_l_min -29
_diffrn_reflns_number 74928
_diffrn_reflns_theta_full 33.19
_diffrn_reflns_theta_max 33.19
_diffrn_reflns_theta_min 2.77
_exptl_absorpt_coefficient_mu 0.910
_exptl_absorpt_correction_T_max 0.740
_exptl_absorpt_correction_T_min 0.660
_exptl_absorpt_correction_type multi-scan
_exptl_absorpt_process_details Bruker,SADABS
_exptl_crystal_colour yellow
_exptl_crystal_density_diffrn 1.203
_exptl_crystal_density_method 'not measured'
_exptl_crystal_description prism
_exptl_crystal_F_000 1968
_exptl_crystal_size_max 0.48
_exptl_crystal_size_mid 0.44
_exptl_crystal_size_min 0.34
_refine_diff_density_max 1.221
_refine_diff_density_min -0.276
_refine_diff_density_rms 0.059
_refine_ls_abs_structure_details 'Flack H D (1983), Acta Cryst. A39, 876-881'
_refine_ls_abs_structure_Flack 0.043(11)
_refine_ls_extinction_method none
_refine_ls_goodness_of_fit_ref 1.020
_refine_ls_hydrogen_treatment mixed
_refine_ls_matrix_type full
_refine_ls_number_parameters 132
_refine_ls_number_reflns 4749
_refine_ls_number_restraints 2
_refine_ls_restrained_S_all 1.020
_refine_ls_R_factor_all 0.0408
_refine_ls_R_factor_gt 0.0305
_refine_ls_shift/su_max 0.000
_refine_ls_shift/su_mean 0.000
_refine_ls_structure_factor_coef Fsqd
_refine_ls_weighting_details 'calc w=1/[\s^2^(Fo^2^)+(0.0497P)^2^+0.9163P] where P=(Fo^2^+2Fc^2^)/3'
_refine_ls_weighting_scheme calc
_refine_ls_wR_factor_gt 0.0766
_refine_ls_wR_factor_ref 0.0843
_reflns_number_gt 3999
_reflns_number_total 4749
_reflns_threshold_expression >2sigma(I)
_cod_data_source_file ic8020194_si_001.cif
_cod_data_source_block rjbb24_Fig_2a
_cod_depositor_comments
;
The following automatic conversions were performed:

'_symmetry_cell_setting' value 'Tetragonal' changed to 'tetragonal'
according to
/usr/data/users/saulius/automatic-downloads/retrospective/ACS/lib/dictionaries/cif_core.dic
dictionary named 'cif_core.dic' version 2.4.2 from 2011-04-26.

Automatic conversion script
Id: cif_fix_values 2281 2013-09-26 08:29:07Z andrius 
;
_cod_original_sg_symbol_H-M I4(1)cd
_cod_database_code 4338608

loop_
_symmetry_equiv_pos_as_xyz
'x, y, z'
'-x+1/2, -y+1/2, z+1/2'
'-y, x+1/2, z+1/4'
'y+1/2, -x, z+3/4'
'x, -y, z+1/2'
'-x+1/2, y+1/2, z'
'-y, -x+1/2, z+3/4'
'y+1/2, x, z+1/4'
'x+1/2, y+1/2, z+1/2'
'-x+1, -y+1, z+1'
'-y+1/2, x+1, z+3/4'
'y+1, -x+1/2, z+5/4'
'x+1/2, -y+1/2, z+1'
'-x+1, y+1, z+1/2'
'-y+1/2, -x+1, z+5/4'
'y+1, x+1/2, z+3/4'

loop_
_atom_site_label
_atom_site_type_symbol
_atom_site_fract_x
_atom_site_fract_y
_atom_site_fract_z
_atom_site_U_iso_or_equiv
_atom_site_adp_type
_atom_site_occupancy
_atom_site_symmetry_multiplicity
_atom_site_calc_flag
_atom_site_refinement_flags
Ni1 Ni 0.0000 0.0000 0.49092(2) 0.02538(6) Uani 1 2 d SD
P1 P 0.006096(17) 0.131387(19) 0.484670(17) 0.02657(7) Uani 1 1 d .
C1 C 0.0000 0.0000 0.39081(11) 0.0273(4) Uani 1 2 d S
C2 C 0.01337(8) 0.07328(10) 0.35227(7) 0.0315(3) Uani 1 1 d .
C3 C 0.01209(9) 0.07295(11) 0.27946(8) 0.0384(3) Uani 1 1 d .
H3 H 0.0195 0.1228 0.2550 0.046 Uiso 1 1 calc R
C4 C 0.0000 0.0000 0.2430(2) 0.0410(4) Uani 1 2 d S
H4 H 0.0000 0.0000 0.1940 0.049 Uiso 1 2 calc SR
C5 C 0.03235(11) 0.15175(10) 0.39236(8) 0.0387(3) Uani 1 1 d .
H5A H -0.0007 0.1979 0.3743 0.046 Uiso 1 1 calc R
H5B H 0.0911 0.1660 0.3879 0.046 Uiso 1 1 calc R
C6 C 0.09135(10) 0.18309(10) 0.53462(9) 0.0369(3) Uani 1 1 d .
C7 C 0.16514(11) 0.12340(14) 0.52830(12) 0.0544(4) Uani 1 1 d .
H7A H 0.2130 0.1473 0.5512 0.082 Uiso 1 1 calc R
H7B H 0.1776 0.1142 0.4794 0.082 Uiso 1 1 calc R
H7C H 0.1513 0.0711 0.5502 0.082 Uiso 1 1 calc R
C8 C 0.11607(14) 0.26807(12) 0.50642(12) 0.0591(5) Uani 1 1 d .
H8A H 0.1625 0.2893 0.5331 0.089 Uiso 1 1 calc R
H8B H 0.0696 0.3058 0.5105 0.089 Uiso 1 1 calc R
H8C H 0.1319 0.2630 0.4578 0.089 Uiso 1 1 calc R
C9 C 0.06944(12) 0.19025(12) 0.61169(9) 0.0481(4) Uani 1 1 d .
H9A H 0.0508 0.1369 0.6288 0.072 Uiso 1 1 calc R
H9B H 0.0257 0.2308 0.6176 0.072 Uiso 1 1 calc R
H9C H 0.1179 0.2076 0.6377 0.072 Uiso 1 1 calc R
C10 C -0.09605(9) 0.18284(9) 0.49892(9) 0.0390(3) Uani 1 1 d .
C11 C -0.09314(13) 0.27676(11) 0.49507(12) 0.0556(4) Uani 1 1 d .
H11A H -0.0687 0.2935 0.4511 0.083 Uiso 1 1 calc R
H11B H -0.0600 0.2980 0.5333 0.083 Uiso 1 1 calc R
H11C H -0.1489 0.2987 0.4984 0.083 Uiso 1 1 calc R
C12 C -0.13198(12) 0.15557(12) 0.56984(11) 0.0504(4) Uani 1 1 d .
H12A H -0.0965 0.1753 0.6071 0.076 Uiso 1 1 calc R
H12B H -0.1351 0.0956 0.5715 0.076 Uiso 1 1 calc R
H12C H -0.1870 0.1787 0.5755 0.076 Uiso 1 1 calc R
C13 C -0.15328(11) 0.14953(16) 0.44160(13) 0.0598(5) Uani 1 1 d .
H13A H -0.2082 0.1730 0.4473 0.090 Uiso 1 1 calc R
H13B H -0.1564 0.0897 0.4450 0.090 Uiso 1 1 calc R
H13C H -0.1314 0.1649 0.3963 0.090 Uiso 1 1 calc R
H1 H 0.0000 0.0000 0.5650(17) 0.051(13) Uiso 1 2 d SD

loop_
_atom_site_aniso_label
_atom_site_aniso_U_11
_atom_site_aniso_U_22
_atom_site_aniso_U_33
_atom_site_aniso_U_23
_atom_site_aniso_U_13
_atom_site_aniso_U_12
Ni1 0.03338(11) 0.02611(10) 0.01665(9) 0.000 0.000 -0.00066(8)
P1 0.03165(14) 0.02682(13) 0.02124(13) 0.00101(14) -0.00026(15) -0.00004(11)
C1 0.0295(8) 0.0351(9) 0.0174(8) 0.000 0.000 0.0027(6)
C2 0.0346(7) 0.0402(7) 0.0195(5) 0.0038(5) 0.0017(4) 0.0023(5)
C3 0.0427(8) 0.0516(9) 0.0208(5) 0.0079(5) 0.0010(5) 0.0036(6)
C4 0.0445(10) 0.0618(12) 0.0167(6) 0.000 0.000 0.0049(9)
C5 0.0509(9) 0.0377(7) 0.0275(6) 0.0055(5) 0.0053(6) -0.0037(7)
C6 0.0378(7) 0.0362(7) 0.0368(7) -0.0004(5) -0.0046(6) -0.0067(6)
C7 0.0339(8) 0.0691(13) 0.0602(11) -0.0062(9) -0.0050(7) 0.0017(8)
C8 0.0673(12) 0.0480(10) 0.0620(12) 0.0036(8) -0.0039(9) -0.0271(9)
C9 0.0546(10) 0.0549(10) 0.0349(7) -0.0080(7) -0.0075(6) -0.0045(8)
C10 0.0366(7) 0.0426(7) 0.0378(7) -0.0014(6) -0.0020(6) 0.0098(6)
C11 0.0647(10) 0.0438(8) 0.0583(11) 0.0050(8) -0.0005(10) 0.0217(8)
C12 0.0420(9) 0.0597(11) 0.0495(9) 0.0007(8) 0.0142(7) 0.0054(8)
C13 0.0391(9) 0.0814(15) 0.0588(11) -0.0112(10) -0.0155(8) 0.0124(9)

loop_
_atom_type_symbol
_atom_type_description
_atom_type_scat_dispersion_real
_atom_type_scat_dispersion_imag
_atom_type_scat_source
C C 0.0033 0.0016 'International Tables Vol C Tables 4.2.6.8 and 6.1.1.4'
H H 0.0000 0.0000 'International Tables Vol C Tables 4.2.6.8 and 6.1.1.4'
P P 0.1023 0.0942 'International Tables Vol C Tables 4.2.6.8 and 6.1.1.4'
Ni Ni 0.3393 1.1124 'International Tables Vol C Tables 4.2.6.8 and 6.1.1.4'

loop_
_geom_angle_atom_site_label_1
_geom_angle_atom_site_label_2
_geom_angle_atom_site_label_3
_geom_angle
_geom_angle_site_symmetry_1
_geom_angle_site_symmetry_3
C1 Ni1 P1 86.768(14) . 10_444
C1 Ni1 P1 86.768(14) . .
P1 Ni1 P1 173.54(3) 10_444 .
C1 Ni1 H1 180.000(5) . .
P1 Ni1 H1 93.232(15) 10_444 .
P1 Ni1 H1 93.232(14) . .
C5 P1 C10 105.28(8) . .
C5 P1 C6 103.98(7) . .
C10 P1 C6 112.09(8) . .
C5 P1 Ni1 104.00(5) . .
C10 P1 Ni1 113.25(5) . .
C6 P1 Ni1 116.72(5) . .
C2 C1 C2 116.88(19) 10_444 .
C2 C1 Ni1 121.56(10) 10_444 .
C2 C1 Ni1 121.56(10) . .
C3 C2 C1 121.19(15) . .
C3 C2 C5 120.93(14) . .
C1 C2 C5 117.84(13) . .
C4 C3 C2 120.7(2) . .
C4 C3 H3 119.7 . .
C2 C3 H3 119.7 . .
C3 C4 C3 119.3(3) . 10_444
C3 C4 H4 120.3 . .
C3 C4 H4 120.3 10_444 .
C2 C5 P1 106.90(10) . .
C2 C5 H5A 110.3 . .
P1 C5 H5A 110.3 . .
C2 C5 H5B 110.3 . .
P1 C5 H5B 110.3 . .
H5A C5 H5B 108.6 . .
C9 C6 C8 109.61(15) . .
C9 C6 C7 107.70(14) . .
C8 C6 C7 109.43(16) . .
C9 C6 P1 111.04(11) . .
C8 C6 P1 114.28(12) . .
C7 C6 P1 104.47(11) . .
C6 C7 H7A 109.5 . .
C6 C7 H7B 109.5 . .
H7A C7 H7B 109.5 . .
C6 C7 H7C 109.5 . .
H7A C7 H7C 109.5 . .
H7B C7 H7C 109.5 . .
C6 C8 H8A 109.5 . .
C6 C8 H8B 109.5 . .
H8A C8 H8B 109.5 . .
C6 C8 H8C 109.5 . .
H8A C8 H8C 109.5 . .
H8B C8 H8C 109.5 . .
C6 C9 H9A 109.5 . .
C6 C9 H9B 109.5 . .
H9A C9 H9B 109.5 . .
C6 C9 H9C 109.5 . .
H9A C9 H9C 109.5 . .
H9B C9 H9C 109.5 . .
C11 C10 C13 109.51(15) . .
C11 C10 C12 109.85(14) . .
C13 C10 C12 107.77(16) . .
C11 C10 P1 114.19(12) . .
C13 C10 P1 105.74(11) . .
C12 C10 P1 109.53(11) . .
C10 C11 H11A 109.5 . .
C10 C11 H11B 109.5 . .
H11A C11 H11B 109.5 . .
C10 C11 H11C 109.5 . .
H11A C11 H11C 109.5 . .
H11B C11 H11C 109.5 . .
C10 C12 H12A 109.5 . .
C10 C12 H12B 109.5 . .
H12A C12 H12B 109.5 . .
C10 C12 H12C 109.5 . .
H12A C12 H12C 109.5 . .
H12B C12 H12C 109.5 . .
C10 C13 H13A 109.5 . .
C10 C13 H13B 109.5 . .
H13A C13 H13B 109.5 . .
C10 C13 H13C 109.5 . .
H13A C13 H13C 109.5 . .
H13B C13 H13C 109.5 . .

loop_
_geom_bond_atom_site_label_1
_geom_bond_atom_site_label_2
_geom_bond_distance
_geom_bond_site_symmetry_2
Ni1 C1 1.920(2) .
Ni1 P1 2.1278(3) 10_444
Ni1 P1 2.1278(3) .
Ni1 H1 1.42(3) .
P1 C5 1.8501(15) .
P1 C10 1.8675(14) .
P1 C6 1.8738(15) .
C1 C2 1.4120(18) 10_444
C1 C2 1.4120(18) .
C2 C3 1.3967(18) .
C2 C5 1.514(2) .
C3 C4 1.384(3) .
C3 H3 0.9400 .
C4 C3 1.384(3) 10_444
C4 H4 0.9400 .
C5 H5A 0.9800 .
C5 H5B 0.9800 .
C6 C9 1.524(2) .
C6 C8 1.529(2) .
C6 C7 1.538(2) .
C7 H7A 0.9700 .
C7 H7B 0.9700 .
C7 H7C 0.9700 .
C8 H8A 0.9700 .
C8 H8B 0.9700 .
C8 H8C 0.9700 .
C9 H9A 0.9700 .
C9 H9B 0.9700 .
C9 H9C 0.9700 .
C10 C11 1.520(2) .
C10 C13 1.534(2) .
C10 C12 1.543(2) .
C11 H11A 0.9700 .
C11 H11B 0.9700 .
C11 H11C 0.9700 .
C12 H12A 0.9700 .
C12 H12B 0.9700 .
C12 H12C 0.9700 .
C13 H13A 0.9700 .
C13 H13B 0.9700 .
C13 H13C 0.9700 .
